data_7130959
loop_
_publ_author_name
'Yang, Zhenkun'
'Xie, Hongling'
'Tang, Luning'
'Sun, Jianwei'
'Han, Zhengyu'
'Huang, Hai'

_publ_section_title
;
 Construction of Diverse Polycyclic N-Heterocycles via Cascade Allylic
 Amination/Diels&#x2212;Alder Reaction
;
_journal_name_full 'Chemical Communications'
_journal_paper_doi 10.1039/D2CC05208C
_journal_year 2022
_chemical_absolute_configuration ad
_chemical_formula_moiety 'C24 H27 N O5 S'
_chemical_formula_sum 'C24 H27 N O5 S'
_chemical_formula_weight 441.52
_space_group_crystal_system monoclinic
_space_group_IT_number 7
_space_group_name_Hall 'P -2yc'
_space_group_name_H-M_alt 'P 1 c 1'
_atom_sites_solution_hydrogens geom
_atom_sites_solution_primary dual
_audit_creation_date 2021-08-12
_audit_creation_method
;
Olex2 1.5
(compiled 2021.07.19 svn.r715e62df for OlexSys, GUI svn.r6383)
;
_audit_update_record
;
2022-07-19 deposited with the CCDC.	2022-11-07 downloaded from the CCDC.
;
_cell_angle_alpha 90
_cell_angle_beta 96.481(6)
_cell_angle_gamma 90
_cell_formula_units_Z 2
_cell_length_a 8.3476(14)
_cell_length_b 12.016(2)
_cell_length_c 11.2069(19)
_cell_measurement_reflns_used 9920
_cell_measurement_temperature 193.00
_cell_measurement_theta_max 60.511
_cell_measurement_theta_min 5.639
_cell_volume 1116.9(3)
_computing_cell_refinement 'SAINT V8.40A (Bruker, 2019)'
_computing_data_reduction 'SAINT V8.40A (Bruker, 2019)'
_computing_molecular_graphics 'Olex2 1.5 (Dolomanov et al., 2009)'
_computing_publication_material 'Olex2 1.5 (Dolomanov et al., 2009)'
_computing_structure_refinement 'SHELXL 2018/3 (Sheldrick, 2015)'
_computing_structure_solution 'SHELXT 2018/2 (Sheldrick, 2018)'
_diffrn_ambient_temperature 193.00
_diffrn_measured_fraction_theta_full 0.995
_diffrn_measured_fraction_theta_max 0.989
_diffrn_measurement_device_type 'Bruker D8 VENTURE Metaljet PHOTON II'
_diffrn_measurement_method '\f and \w scans'
_diffrn_radiation_type GaK\a
_diffrn_radiation_wavelength 1.34139
_diffrn_reflns_av_R_equivalents 0.0505
_diffrn_reflns_av_unetI/netI 0.0282
_diffrn_reflns_Laue_measured_fraction_full 0.995
_diffrn_reflns_Laue_measured_fraction_max 0.989
_diffrn_reflns_limit_h_max 10
_diffrn_reflns_limit_h_min -10
_diffrn_reflns_limit_k_max 15
_diffrn_reflns_limit_k_min -15
_diffrn_reflns_limit_l_max 14
_diffrn_reflns_limit_l_min -14
_diffrn_reflns_number 39835
_diffrn_reflns_point_group_measured_fraction_full 0.994
_diffrn_reflns_point_group_measured_fraction_max 0.981
_diffrn_reflns_theta_full 53.594
_diffrn_reflns_theta_max 60.595
_diffrn_reflns_theta_min 4.638
_diffrn_source_current 2.86
_diffrn_source_power 0.19937059999999998
_diffrn_source_voltage 69.71
_diffrn_standards_number 0
_exptl_absorpt_coefficient_mu 1.031
_exptl_absorpt_correction_T_max 0.7518
_exptl_absorpt_correction_T_min 0.6108
_exptl_absorpt_correction_type multi-scan
_exptl_absorpt_process_details
;
SADABS-2016/2 (Bruker,2016/2) was used for absorption correction.
wR2(int) was 0.1402 before and 0.0948 after correction.
The Ratio of minimum to maximum transmission is 0.8125.
The \l/2 correction factor is Not present.
;
_exptl_crystal_density_diffrn 1.313
_exptl_crystal_description block
_exptl_crystal_F_000 468
_exptl_crystal_size_max 0.12
_exptl_crystal_size_mid 0.1
_exptl_crystal_size_min 0.1
_refine_diff_density_max 0.170
_refine_diff_density_min -0.368
_refine_diff_density_rms 0.044
_refine_ls_abs_structure_details
;
 Flack x determined using 2191 quotients [(I+)-(I-)]/[(I+)+(I-)]
 (Parsons, Flack and Wagner, Acta Cryst. B69 (2013) 249-259).
;
_refine_ls_abs_structure_Flack 0.062(7)
_refine_ls_extinction_method none
_refine_ls_goodness_of_fit_ref 1.088
_refine_ls_hydrogen_treatment constr
_refine_ls_matrix_type full
_refine_ls_number_parameters 294
_refine_ls_number_reflns 5028
_refine_ls_number_restraints 3
_refine_ls_restrained_S_all 1.089
_refine_ls_R_factor_all 0.0398
_refine_ls_R_factor_gt 0.0375
_refine_ls_shift/su_max 0.001
_refine_ls_shift/su_mean 0.000
_refine_ls_structure_factor_coef Fsqd
_refine_ls_weighting_details 'w=1/[\s^2^(Fo^2^)+(0.0679P)^2^+0.0512P] where P=(Fo^2^+2Fc^2^)/3'
_refine_ls_weighting_scheme calc
_refine_ls_wR_factor_gt 0.0986
_refine_ls_wR_factor_ref 0.1006
_reflns_Friedel_coverage 0.980
_reflns_Friedel_fraction_full 0.993
_reflns_Friedel_fraction_max 0.974
_reflns_number_gt 4736
_reflns_number_total 5028
_reflns_threshold_expression 'I > 2\s(I)'
_cod_data_source_file d2cc05208c2.cif
_cod_data_source_block a
_cod_database_code 7130959
_shelx_shelxl_version_number 2018/3
_shelx_space_group_comment
;
The symmetry employed for this shelxl refinement is uniquely defined
by the following loop, which should always be used as a source of
symmetry information in preference to the above space-group names.
They are only intended as comments.
;
_shelx_estimated_absorpt_t_max 0.904
_shelx_estimated_absorpt_t_min 0.886
_olex2_refinement_description
;
1. Fixed Uiso
 At 1.2 times of:
  All C(H) groups, All C(H,H) groups, All C(H,H,H,H) groups
 At 1.5 times of:
  All C(H,H,H) groups, All O(H) groups
2. Restrained distances
 C24A-C23 \\sim C24-C23
 with sigma of 0.02
3. Others
 Sof(H23C)=Sof(H23D)=Sof(C24A)=Sof(H24D)=Sof(H24E)=Sof(H24F)=1-FVAR(1)
 Sof(H23A)=Sof(H23B)=Sof(C24)=Sof(H24A)=Sof(H24B)=Sof(H24C)=FVAR(1)
4.a Ternary CH refined with riding coordinates:
 C14(H14), C15(H15), C21(H21)
4.b Secondary CH2 refined with riding coordinates:
 C20(H20A,H20B), C16(H16A,H16B), C18(H18A,H18B), C23(H23A,H23B), C23(H23C,H23D)
4.c Aromatic/amide H refined with riding coordinates:
 C4(H4), C12(H12), C11(H11), C10(H10), C6(H6), C9(H9), C19(H19), C3(H3A), C7(H7)
4.d Idealised Me refined as rotating group:
 C1(H1A,H1B,H1C), C24(H24A,H24B,H24C), C24A(H24D,H24E,H24F)
4.e Idealised tetrahedral OH refined as rotating group:
 O3(H3)
;
_olex2_submission_special_instructions 'No special instructions were received'

loop_
_space_group_symop_operation_xyz
'x, y, z'
'x, -y, z+1/2'

loop_
_atom_site_label
_atom_site_type_symbol
_atom_site_fract_x
_atom_site_fract_y
_atom_site_fract_z
_atom_site_U_iso_or_equiv
_atom_site_adp_type
_atom_site_occupancy
_atom_site_site_symmetry_order
_atom_site_calc_flag
_atom_site_refinement_flags_posn
_atom_site_refinement_flags_adp
_atom_site_refinement_flags_occupancy
_atom_site_disorder_assembly
_atom_site_disorder_group
S1 S 0.18118(6) 0.58150(5) 0.46301(5) 0.04001(15) Uani 1 1 d . . . . .
O1 O 0.1543(2) 0.47417(15) 0.51387(16) 0.0473(4) Uani 1 1 d . . . . .
O2 O 0.0662(2) 0.62481(17) 0.37106(17) 0.0489(4) Uani 1 1 d . . . . .
O3 O 0.8375(3) 0.35966(16) 0.5098(2) 0.0597(5) Uani 1 1 d . . . . .
H3 H 0.922967 0.392531 0.497648 0.090 Uiso 1 1 calc R U . . .
N1 N 0.3553(3) 0.57213(16) 0.40845(18) 0.0386(4) Uani 1 1 d . . . . .
O5 O 0.8631(3) 0.94257(19) 0.5145(3) 0.0694(7) Uani 1 1 d . . . . .
C5 C 0.2113(3) 0.6800(2) 0.5784(2) 0.0399(5) Uani 1 1 d . . . . .
O4 O 0.6278(3) 0.92935(19) 0.5915(3) 0.0800(9) Uani 1 1 d . . . . .
C13 C 0.5324(3) 0.7288(2) 0.3796(2) 0.0421(5) Uani 1 1 d . . . . .
C4 C 0.2127(3) 0.7923(2) 0.5477(2) 0.0424(5) Uani 1 1 d . . . . .
H4 H 0.185016 0.814732 0.466689 0.051 Uiso 1 1 calc R U . . .
C8 C 0.4014(3) 0.6626(2) 0.3361(2) 0.0398(5) Uani 1 1 d . . . . .
C14 C 0.6139(3) 0.6987(2) 0.5020(2) 0.0435(5) Uani 1 1 d . . . . .
H14 H 0.534393 0.710217 0.561180 0.052 Uiso 1 1 calc R U . . .
C12 C 0.5800(4) 0.8126(2) 0.3055(3) 0.0519(6) Uani 1 1 d . . . . .
H12 H 0.671937 0.856469 0.331660 0.062 Uiso 1 1 calc R U . . .
C11 C 0.4952(4) 0.8329(2) 0.1942(3) 0.0579(7) Uani 1 1 d . . . . .
H11 H 0.527979 0.891204 0.145129 0.069 Uiso 1 1 calc R U . . .
C10 C 0.3633(4) 0.7685(3) 0.1545(2) 0.0555(7) Uani 1 1 d . . . . .
H10 H 0.303808 0.783953 0.078978 0.067 Uiso 1 1 calc R U . . .
C6 C 0.2475(4) 0.6474(2) 0.6970(2) 0.0473(6) Uani 1 1 d . . . . .
H6 H 0.246166 0.570811 0.718078 0.057 Uiso 1 1 calc R U . . .
C15 C 0.6476(3) 0.57246(19) 0.4955(2) 0.0394(5) Uani 1 1 d . . . . .
H15 H 0.700780 0.557087 0.421580 0.047 Uiso 1 1 calc R U . . .
C9 C 0.3167(4) 0.6813(2) 0.2240(2) 0.0474(6) Uani 1 1 d . . . . .
H9 H 0.228175 0.635177 0.195425 0.057 Uiso 1 1 calc R U . . .
C20 C 0.8229(4) 0.7221(3) 0.6760(3) 0.0572(7) Uani 1 1 d . . . . .
H20A H 0.930840 0.753379 0.702358 0.069 Uiso 1 1 calc R U . . .
H20B H 0.747242 0.750137 0.731012 0.069 Uiso 1 1 calc R U . . .
C19 C 0.8306(3) 0.5972(3) 0.6836(3) 0.0526(6) Uani 1 1 d . . . . .
H19 H 0.894003 0.564960 0.750442 0.063 Uiso 1 1 calc R U . . .
C17 C 0.7547(3) 0.5293(2) 0.6032(2) 0.0451(5) Uani 1 1 d . . . . .
C21 C 0.7670(3) 0.7618(2) 0.5472(3) 0.0488(6) Uani 1 1 d . . . . .
H21 H 0.852746 0.745405 0.494171 0.059 Uiso 1 1 calc R U . . .
C16 C 0.4853(3) 0.5115(2) 0.4852(3) 0.0457(5) Uani 1 1 d . . . . .
H16A H 0.498675 0.436590 0.450813 0.055 Uiso 1 1 calc R U . . .
H16B H 0.451850 0.501662 0.566499 0.055 Uiso 1 1 calc R U . . .
C3 C 0.2545(4) 0.8704(2) 0.6354(2) 0.0475(6) Uani 1 1 d . . . . .
H3A H 0.257692 0.946812 0.614264 0.057 Uiso 1 1 calc R U . . .
C22 C 0.7415(4) 0.8862(3) 0.5529(3) 0.0572(7) Uani 1 1 d . . . . .
C18 C 0.7780(4) 0.4050(2) 0.6134(3) 0.0528(6) Uani 1 1 d . . . . .
H18A H 0.854778 0.388114 0.684999 0.063 Uiso 1 1 calc R U . . .
H18B H 0.673726 0.369375 0.624450 0.063 Uiso 1 1 calc R U . . .
C2 C 0.2922(4) 0.8390(3) 0.7545(3) 0.0546(7) Uani 1 1 d . . . . .
C7 C 0.2856(4) 0.7270(2) 0.7838(2) 0.0550(7) Uani 1 1 d . . . . .
H7 H 0.307737 0.704813 0.865341 0.066 Uiso 1 1 calc R U . . .
C1 C 0.3391(8) 0.9254(3) 0.8487(4) 0.0925(17) Uani 1 1 d . . . . .
H1A H 0.450730 0.912794 0.883385 0.139 Uiso 1 1 calc R U . . .
H1B H 0.267481 0.920281 0.911949 0.139 Uiso 1 1 calc R U . . .
H1C H 0.329833 0.999557 0.812132 0.139 Uiso 1 1 calc R U . . .
C23 C 0.8578(6) 1.0634(3) 0.5264(6) 0.0905(15) Uani 1 1 d D . . . .
H23A H 0.744487 1.089247 0.514105 0.109 Uiso 0.668(16) 1 calc R U P A 1
H23B H 0.916924 1.098552 0.464565 0.109 Uiso 0.668(16) 1 calc R U P A 1
H23C H 0.749161 1.092598 0.498209 0.109 Uiso 0.332(16) 1 calc R U P A 2
H23D H 0.887382 1.086512 0.610798 0.109 Uiso 0.332(16) 1 calc R U P A 2
C24 C 0.9338(8) 1.0971(5) 0.6506(9) 0.093(3) Uani 0.668(16) 1 d D . P A 1
H24A H 0.881988 1.056221 0.711502 0.139 Uiso 0.668(16) 1 calc R U P A 1
H24B H 0.919352 1.177189 0.661680 0.139 Uiso 0.668(16) 1 calc R U P A 1
H24C H 1.049171 1.079503 0.658786 0.139 Uiso 0.668(16) 1 calc R U P A 1
C24A C 0.975(3) 1.1014(14) 0.451(2) 0.125(9) Uani 0.332(16) 1 d D . P A 2
H24D H 1.083242 1.078256 0.485444 0.188 Uiso 0.332(16) 1 calc R U P A 2
H24E H 0.971139 1.182697 0.444895 0.188 Uiso 0.332(16) 1 calc R U P A 2
H24F H 0.951582 1.068905 0.370470 0.188 Uiso 0.332(16) 1 calc R U P A 2

loop_
_atom_site_aniso_label
_atom_site_aniso_U_11
_atom_site_aniso_U_22
_atom_site_aniso_U_33
_atom_site_aniso_U_23
_atom_site_aniso_U_13
_atom_site_aniso_U_12
S1 0.0370(3) 0.0454(3) 0.0369(3) 0.0017(2) 0.00076(18) -0.0028(2)
O1 0.0459(10) 0.0468(10) 0.0492(10) 0.0038(8) 0.0049(8) -0.0091(8)
O2 0.0414(9) 0.0616(11) 0.0415(9) 0.0011(8) -0.0058(7) 0.0023(8)
O3 0.0600(12) 0.0444(10) 0.0742(13) -0.0026(10) 0.0052(10) -0.0024(9)
N1 0.0408(11) 0.0390(10) 0.0356(9) 0.0032(7) 0.0019(8) -0.0005(7)
O5 0.0542(12) 0.0480(10) 0.109(2) -0.0061(12) 0.0244(13) -0.0042(9)
C5 0.0363(11) 0.0453(12) 0.0381(11) 0.0022(9) 0.0041(9) -0.0006(9)
O4 0.0562(13) 0.0514(12) 0.138(3) -0.0271(13) 0.0356(15) -0.0039(10)
C13 0.0446(12) 0.0377(11) 0.0457(12) -0.0001(9) 0.0121(10) 0.0003(9)
C4 0.0423(12) 0.0468(13) 0.0380(11) 0.0051(10) 0.0045(9) 0.0020(10)
C8 0.0483(13) 0.0374(11) 0.0345(11) -0.0010(8) 0.0087(9) 0.0022(9)
C14 0.0416(12) 0.0424(12) 0.0470(12) -0.0026(10) 0.0071(10) -0.0022(10)
C12 0.0563(16) 0.0437(13) 0.0585(15) 0.0044(11) 0.0186(13) -0.0020(11)
C11 0.078(2) 0.0466(14) 0.0535(15) 0.0119(12) 0.0256(14) 0.0077(14)
C10 0.078(2) 0.0529(15) 0.0372(12) 0.0063(11) 0.0142(12) 0.0114(13)
C6 0.0570(15) 0.0468(13) 0.0380(12) 0.0054(10) 0.0043(10) -0.0037(11)
C15 0.0363(11) 0.0410(12) 0.0415(11) 0.0003(9) 0.0066(9) -0.0025(9)
C9 0.0599(16) 0.0457(13) 0.0367(11) -0.0003(10) 0.0056(10) 0.0057(11)
C20 0.0452(14) 0.0612(17) 0.0641(17) -0.0157(14) 0.0019(12) -0.0005(12)
C19 0.0423(14) 0.0660(17) 0.0486(14) -0.0010(12) 0.0013(11) -0.0002(12)
C17 0.0374(11) 0.0524(14) 0.0454(12) 0.0063(11) 0.0044(9) -0.0009(10)
C21 0.0388(12) 0.0440(13) 0.0653(16) -0.0091(12) 0.0132(12) -0.0017(10)
C16 0.0405(12) 0.0399(12) 0.0550(13) 0.0096(10) -0.0019(10) -0.0011(10)
C3 0.0556(15) 0.0424(13) 0.0453(13) 0.0049(10) 0.0085(11) -0.0023(11)
C22 0.0454(14) 0.0438(13) 0.083(2) -0.0134(14) 0.0103(13) -0.0001(11)
C18 0.0457(14) 0.0533(15) 0.0576(15) 0.0133(12) -0.0022(12) -0.0044(11)
C2 0.0715(19) 0.0500(14) 0.0415(13) 0.0005(11) 0.0022(12) -0.0088(13)
C7 0.0743(18) 0.0525(15) 0.0369(12) 0.0059(11) 0.0007(12) -0.0045(13)
C1 0.162(5) 0.058(2) 0.0526(18) -0.0054(15) -0.012(2) -0.027(2)
C23 0.073(2) 0.0478(17) 0.156(5) -0.001(2) 0.035(3) -0.0046(16)
C24 0.068(4) 0.052(3) 0.158(8) -0.027(4) 0.007(4) 0.001(2)
C24A 0.145(17) 0.073(9) 0.17(2) 0.009(10) 0.066(15) 0.010(10)

loop_
_atom_type_symbol
_atom_type_description
_atom_type_scat_dispersion_real
_atom_type_scat_dispersion_imag
_atom_type_scat_source
C C 0.0137 0.0067 'International Tables Vol C Tables 4.2.6.8 and 6.1.1.4'
H H 0.0000 0.0000 'International Tables Vol C Tables 4.2.6.8 and 6.1.1.4'
N N 0.0241 0.0134 'International Tables Vol C Tables 4.2.6.8 and 6.1.1.4'
O O 0.0389 0.0241 'International Tables Vol C Tables 4.2.6.8 and 6.1.1.4'
S S 0.2925 0.4295 'International Tables Vol C Tables 4.2.6.8 and 6.1.1.4'

loop_
_geom_angle_atom_site_label_1
_geom_angle_atom_site_label_2
_geom_angle_atom_site_label_3
_geom_angle
_geom_angle_site_symmetry_1
_geom_angle_site_symmetry_3
_geom_angle_publ_flag
O1 S1 N1 105.69(11) . . ?
O1 S1 C5 109.24(11) . . ?
O2 S1 O1 119.45(12) . . ?
O2 S1 N1 107.92(11) . . ?
O2 S1 C5 108.42(12) . . ?
N1 S1 C5 105.19(11) . . ?
C18 O3 H3 109.5 . . ?
C8 N1 S1 117.60(16) . . ?
C8 N1 C16 118.1(2) . . ?
C16 N1 S1 115.73(17) . . ?
C22 O5 C23 116.4(3) . . ?
C4 C5 S1 118.46(19) . . ?
C6 C5 S1 120.9(2) . . ?
C6 C5 C4 120.3(2) . . ?
C8 C13 C14 115.9(2) . . ?
C12 C13 C8 118.0(2) . . ?
C12 C13 C14 126.0(3) . . ?
C5 C4 H4 120.3 . . ?
C3 C4 C5 119.5(2) . . ?
C3 C4 H4 120.3 . . ?
C13 C8 N1 119.0(2) . . ?
C9 C8 N1 119.5(2) . . ?
C9 C8 C13 121.5(2) . . ?
C13 C14 H14 107.8 . . ?
C13 C14 C15 105.0(2) . . ?
C13 C14 C21 117.4(2) . . ?
C15 C14 H14 107.8 . . ?
C21 C14 H14 107.8 . . ?
C21 C14 C15 110.8(2) . . ?
C13 C12 H12 119.5 . . ?
C11 C12 C13 120.9(3) . . ?
C11 C12 H12 119.5 . . ?
C12 C11 H11 120.0 . . ?
C10 C11 C12 120.0(3) . . ?
C10 C11 H11 120.0 . . ?
C11 C10 H10 119.8 . . ?
C11 C10 C9 120.5(3) . . ?
C9 C10 H10 119.8 . . ?
C5 C6 H6 120.4 . . ?
C7 C6 C5 119.3(3) . . ?
C7 C6 H6 120.4 . . ?
C14 C15 H15 108.7 . . ?
C17 C15 C14 113.2(2) . . ?
C17 C15 H15 108.7 . . ?
C17 C15 C16 109.6(2) . . ?
C16 C15 C14 108.0(2) . . ?
C16 C15 H15 108.7 . . ?
C8 C9 H9 120.5 . . ?
C10 C9 C8 118.9(3) . . ?
C10 C9 H9 120.5 . . ?
H20A C20 H20B 108.0 . . ?
C19 C20 H20A 109.3 . . ?
C19 C20 H20B 109.3 . . ?
C19 C20 C21 111.6(2) . . ?
C21 C20 H20A 109.3 . . ?
C21 C20 H20B 109.3 . . ?
C20 C19 H19 117.9 . . ?
C17 C19 C20 124.3(3) . . ?
C17 C19 H19 117.9 . . ?
C19 C17 C15 121.8(2) . . ?
C19 C17 C18 120.7(3) . . ?
C18 C17 C15 117.4(2) . . ?
C14 C21 C20 108.1(2) . . ?
C14 C21 H21 109.5 . . ?
C20 C21 H21 109.5 . . ?
C22 C21 C14 112.9(2) . . ?
C22 C21 C20 107.2(2) . . ?
C22 C21 H21 109.5 . . ?
N1 C16 C15 112.8(2) . . ?
N1 C16 H16A 109.0 . . ?
N1 C16 H16B 109.0 . . ?
C15 C16 H16A 109.0 . . ?
C15 C16 H16B 109.0 . . ?
H16A C16 H16B 107.8 . . ?
C4 C3 H3A 119.5 . . ?
C4 C3 C2 120.9(3) . . ?
C2 C3 H3A 119.5 . . ?
O5 C22 C21 111.9(2) . . ?
O4 C22 O5 123.9(3) . . ?
O4 C22 C21 124.2(3) . . ?
O3 C18 C17 111.8(2) . . ?
O3 C18 H18A 109.3 . . ?
O3 C18 H18B 109.3 . . ?
C17 C18 H18A 109.3 . . ?
C17 C18 H18B 109.3 . . ?
H18A C18 H18B 107.9 . . ?
C3 C2 C7 118.6(3) . . ?
C3 C2 C1 120.1(3) . . ?
C7 C2 C1 121.3(3) . . ?
C6 C7 C2 121.3(3) . . ?
C6 C7 H7 119.3 . . ?
C2 C7 H7 119.3 . . ?
C2 C1 H1A 109.5 . . ?
C2 C1 H1B 109.5 . . ?
C2 C1 H1C 109.5 . . ?
H1A C1 H1B 109.5 . . ?
H1A C1 H1C 109.5 . . ?
H1B C1 H1C 109.5 . . ?
O5 C23 H23A 109.8 . . ?
O5 C23 H23B 109.8 . . ?
O5 C23 H23C 111.1 . . ?
O5 C23 H23D 111.1 . . ?
O5 C23 C24 109.6(4) . . ?
H23A C23 H23B 108.2 . . ?
H23C C23 H23D 109.1 . . ?
C24 C23 H23A 109.8 . . ?
C24 C23 H23B 109.8 . . ?
C24A C23 O5 103.4(8) . . ?
C24A C23 H23C 111.1 . . ?
C24A C23 H23D 111.1 . . ?
C23 C24 H24A 109.5 . . ?
C23 C24 H24B 109.5 . . ?
C23 C24 H24C 109.5 . . ?
H24A C24 H24B 109.5 . . ?
H24A C24 H24C 109.5 . . ?
H24B C24 H24C 109.5 . . ?
C23 C24A H24D 109.5 . . ?
C23 C24A H24E 109.5 . . ?
C23 C24A H24F 109.5 . . ?
H24D C24A H24E 109.5 . . ?
H24D C24A H24F 109.5 . . ?
H24E C24A H24F 109.5 . . ?

loop_
_geom_bond_atom_site_label_1
_geom_bond_atom_site_label_2
_geom_bond_distance
_geom_bond_site_symmetry_2
_geom_bond_publ_flag
S1 O1 1.4378(18) . ?
S1 O2 1.4249(19) . ?
S1 N1 1.643(2) . ?
S1 C5 1.751(3) . ?
O3 H3 0.8400 . ?
O3 C18 1.422(4) . ?
N1 C8 1.434(3) . ?
N1 C16 1.495(3) . ?
O5 C22 1.332(4) . ?
O5 C23 1.459(4) . ?
C5 C4 1.392(3) . ?
C5 C6 1.386(4) . ?
O4 C22 1.204(4) . ?
C13 C8 1.394(4) . ?
C13 C14 1.505(4) . ?
C13 C12 1.391(4) . ?
C4 H4 0.9500 . ?
C4 C3 1.376(4) . ?
C8 C9 1.389(3) . ?
C14 H14 1.0000 . ?
C14 C15 1.546(3) . ?
C14 C21 1.523(4) . ?
C12 H12 0.9500 . ?
C12 C11 1.385(5) . ?
C11 H11 0.9500 . ?
C11 C10 1.377(5) . ?
C10 H10 0.9500 . ?
C10 C9 1.387(4) . ?
C6 H6 0.9500 . ?
C6 C7 1.375(4) . ?
C15 H15 1.0000 . ?
C15 C17 1.510(4) . ?
C15 C16 1.533(3) . ?
C9 H9 0.9500 . ?
C20 H20A 0.9900 . ?
C20 H20B 0.9900 . ?
C20 C19 1.504(4) . ?
C20 C21 1.542(5) . ?
C19 H19 0.9500 . ?
C19 C17 1.322(4) . ?
C17 C18 1.509(4) . ?
C21 H21 1.0000 . ?
C21 C22 1.512(4) . ?
C16 H16A 0.9900 . ?
C16 H16B 0.9900 . ?
C3 H3A 0.9500 . ?
C3 C2 1.388(4) . ?
C18 H18A 0.9900 . ?
C18 H18B 0.9900 . ?
C2 C7 1.388(4) . ?
C2 C1 1.500(4) . ?
C7 H7 0.9500 . ?
C1 H1A 0.9800 . ?
C1 H1B 0.9800 . ?
C1 H1C 0.9800 . ?
C23 H23A 0.9900 . ?
C23 H23B 0.9900 . ?
C23 H23C 0.9900 . ?
C23 H23D 0.9900 . ?
C23 C24 1.518(10) . ?
C23 C24A 1.442(17) . ?
C24 H24A 0.9800 . ?
C24 H24B 0.9800 . ?
C24 H24C 0.9800 . ?
C24A H24D 0.9800 . ?
C24A H24E 0.9800 . ?
C24A H24F 0.9800 . ?

loop_
_geom_torsion_atom_site_label_1
_geom_torsion_atom_site_label_2
_geom_torsion_atom_site_label_3
_geom_torsion_atom_site_label_4
_geom_torsion
_geom_torsion_site_symmetry_1
_geom_torsion_site_symmetry_2
_geom_torsion_site_symmetry_3
_geom_torsion_site_symmetry_4
_geom_torsion_publ_flag
S1 N1 C8 C13 112.6(2) . . . . ?
S1 N1 C8 C9 -68.4(3) . . . . ?
S1 N1 C16 C15 -134.5(2) . . . . ?
S1 C5 C4 C3 -172.5(2) . . . . ?
S1 C5 C6 C7 173.8(2) . . . . ?
O1 S1 N1 C8 170.90(17) . . . . ?
O1 S1 N1 C16 -41.8(2) . . . . ?
O1 S1 C5 C4 -169.43(19) . . . . ?
O1 S1 C5 C6 16.4(3) . . . . ?
O2 S1 N1 C8 42.0(2) . . . . ?
O2 S1 N1 C16 -170.65(18) . . . . ?
O2 S1 C5 C4 -37.7(2) . . . . ?
O2 S1 C5 C6 148.1(2) . . . . ?
N1 S1 C5 C4 77.5(2) . . . . ?
N1 S1 C5 C6 -96.6(2) . . . . ?
N1 C8 C9 C10 -179.4(2) . . . . ?
C5 S1 N1 C8 -73.57(19) . . . . ?
C5 S1 N1 C16 73.8(2) . . . . ?
C5 C4 C3 C2 -1.3(4) . . . . ?
C5 C6 C7 C2 -1.6(5) . . . . ?
C13 C8 C9 C10 -0.5(4) . . . . ?
C13 C14 C15 C17 170.2(2) . . . . ?
C13 C14 C15 C16 -68.4(3) . . . . ?
C13 C14 C21 C20 176.7(2) . . . . ?
C13 C14 C21 C22 58.3(3) . . . . ?
C13 C12 C11 C10 -1.1(4) . . . . ?
C4 C5 C6 C7 -0.3(4) . . . . ?
C4 C3 C2 C7 -0.5(5) . . . . ?
C4 C3 C2 C1 179.4(4) . . . . ?
C8 N1 C16 C15 12.6(3) . . . . ?
C8 C13 C14 C15 50.7(3) . . . . ?
C8 C13 C14 C21 174.2(2) . . . . ?
C8 C13 C12 C11 2.9(4) . . . . ?
C14 C13 C8 N1 -0.6(3) . . . . ?
C14 C13 C8 C9 -179.5(2) . . . . ?
C14 C13 C12 C11 -180.0(3) . . . . ?
C14 C15 C17 C19 -10.0(4) . . . . ?
C14 C15 C17 C18 172.5(2) . . . . ?
C14 C15 C16 N1 37.6(3) . . . . ?
C14 C21 C22 O5 -138.7(3) . . . . ?
C14 C21 C22 O4 43.8(5) . . . . ?
C12 C13 C8 N1 176.8(2) . . . . ?
C12 C13 C8 C9 -2.1(4) . . . . ?
C12 C13 C14 C15 -126.4(3) . . . . ?
C12 C13 C14 C21 -2.9(4) . . . . ?
C12 C11 C10 C9 -1.6(4) . . . . ?
C11 C10 C9 C8 2.4(4) . . . . ?
C6 C5 C4 C3 1.7(4) . . . . ?
C15 C14 C21 C20 -62.7(3) . . . . ?
C15 C14 C21 C22 178.9(2) . . . . ?
C15 C17 C18 O3 55.9(3) . . . . ?
C20 C19 C17 C15 -1.6(4) . . . . ?
C20 C19 C17 C18 175.9(3) . . . . ?
C20 C21 C22 O5 102.3(3) . . . . ?
C20 C21 C22 O4 -75.2(4) . . . . ?
C19 C20 C21 C14 50.3(3) . . . . ?
C19 C20 C21 C22 172.3(2) . . . . ?
C19 C17 C18 O3 -121.6(3) . . . . ?
C17 C15 C16 N1 161.2(2) . . . . ?
C21 C14 C15 C17 42.6(3) . . . . ?
C21 C14 C15 C16 164.0(2) . . . . ?
C21 C20 C19 C17 -19.3(4) . . . . ?
C16 N1 C8 C13 -33.9(3) . . . . ?
C16 N1 C8 C9 145.1(2) . . . . ?
C16 C15 C17 C19 -130.6(3) . . . . ?
C16 C15 C17 C18 51.9(3) . . . . ?
C3 C2 C7 C6 2.0(5) . . . . ?
C22 O5 C23 C24 86.3(5) . . . . ?
C22 O5 C23 C24A -165.2(12) . . . . ?
C1 C2 C7 C6 -177.9(4) . . . . ?
C23 O5 C22 O4 2.9(6) . . . . ?
C23 O5 C22 C21 -174.6(4) . . . . ?
